data_4031993
loop_
_publ_author_name
'Pusch, Stefan'
'Kowalczyk, Danuta'
'Opatz, Till'

_publ_section_title
;
 A Photoinduced Cobalt-Catalyzed Synthesis of Pyrroles through in
 Situ-Generated Acylazirines.
;
_journal_issue 10
_journal_name_full 'The Journal of organic chemistry'
_journal_page_first 4170
_journal_page_last 4178
_journal_paper_doi 10.1021/acs.joc.6b00511
_journal_volume 81
_journal_year 2016
_chemical_formula_moiety 'C30 H21 N O2'
_chemical_formula_sum 'C30 H21 N O2'
_chemical_formula_weight 427.48
_space_group_crystal_system monoclinic
_space_group_IT_number 15
_space_group_name_Hall '-C 2yc'
_space_group_name_H-M_alt 'C 1 2/c 1'
_symmetry_space_group_name_Hall '-C 2yc'
_symmetry_space_group_name_H-M 'C 1 2/c 1'
_atom_sites_solution_hydrogens mixed
_audit_creation_method SHELXL-2014/7
_cell_angle_alpha 90
_cell_angle_beta 96.311(6)
_cell_angle_gamma 90
_cell_formula_units_Z 8
_cell_length_a 29.279(2)
_cell_length_b 9.9611(5)
_cell_length_c 15.2419(12)
_cell_measurement_reflns_used 8627
_cell_measurement_temperature 193(2)
_cell_measurement_theta_max 28.20
_cell_measurement_theta_min 2.50
_cell_volume 4418.4(5)
_computing_cell_refinement 'STOE X-AREA'
_computing_data_collection 'STOE X-AREA'
_computing_data_reduction 'STOE X-RED'
_computing_structure_refinement 'SHELXL-2014/7 (Sheldrick, 2014)'
_computing_structure_solution SIR-2004
_diffrn_ambient_temperature 193(2)
_diffrn_detector 'image plate (34 cm diameter)'
_diffrn_detector_area_resol_mean 6.67
_diffrn_detector_type STOE
_diffrn_measured_fraction_theta_full 0.986
_diffrn_measured_fraction_theta_max 0.982
_diffrn_measurement_details ' 131 frames, detector distance = 70 mm'
_diffrn_measurement_device '2-circle goniometer'
_diffrn_measurement_device_type 'STOE IPDS 2T'
_diffrn_measurement_method 'rotation method'
_diffrn_radiation_type MoK\a
_diffrn_radiation_wavelength 0.71073
_diffrn_reflns_av_R_equivalents 0.0309
_diffrn_reflns_av_unetI/netI 0.0615
_diffrn_reflns_Laue_measured_fraction_full 0.986
_diffrn_reflns_Laue_measured_fraction_max 0.982
_diffrn_reflns_limit_h_max 38
_diffrn_reflns_limit_h_min -38
_diffrn_reflns_limit_k_max 13
_diffrn_reflns_limit_k_min -11
_diffrn_reflns_limit_l_max 17
_diffrn_reflns_limit_l_min -20
_diffrn_reflns_number 11616
_diffrn_reflns_point_group_measured_fraction_full 0.986
_diffrn_reflns_point_group_measured_fraction_max 0.982
_diffrn_reflns_theta_full 25.242
_diffrn_reflns_theta_max 28.175
_diffrn_reflns_theta_min 2.504
_diffrn_source 'sealed X-ray tube, 12 x 0.4 mm long-fine focus'
_exptl_absorpt_coefficient_mu 0.080
_exptl_absorpt_correction_type none
_exptl_crystal_colour colourless
_exptl_crystal_density_diffrn 1.285
_exptl_crystal_description plate
_exptl_crystal_F_000 1792
_exptl_crystal_size_max 0.430
_exptl_crystal_size_mid 0.250
_exptl_crystal_size_min 0.070
_refine_diff_density_max 0.215
_refine_diff_density_min -0.195
_refine_diff_density_rms 0.039
_refine_ls_extinction_method none
_refine_ls_goodness_of_fit_ref 0.936
_refine_ls_hydrogen_treatment mixed
_refine_ls_matrix_type full
_refine_ls_number_parameters 302
_refine_ls_number_reflns 5343
_refine_ls_number_restraints 0
_refine_ls_restrained_S_all 0.936
_refine_ls_R_factor_all 0.0886
_refine_ls_R_factor_gt 0.0415
_refine_ls_shift/su_max 0.000
_refine_ls_shift/su_mean 0.000
_refine_ls_structure_factor_coef Fsqd
_refine_ls_weighting_details 'w=1/[\s^2^(Fo^2^)+(0.0474P)^2^] where P=(Fo^2^+2Fc^2^)/3'
_refine_ls_weighting_scheme calc
_refine_ls_wR_factor_gt 0.0858
_refine_ls_wR_factor_ref 0.1003
_reflns_Friedel_coverage 0.000
_reflns_number_gt 3180
_reflns_number_total 5343
_reflns_threshold_expression 'I > 2\s(I)'
_cod_data_source_file jo6b00511_si_003.cif
_cod_data_source_block sp439
_cod_original_cell_volume 4418.3(5)
_cod_database_code 4031993
_shelx_shelxl_version_number 2014/7
_shelx_space_group_comment
;
The symmetry employed for this shelxl refinement is uniquely defined
by the following loop, which should always be used as a source of
symmetry information in preference to the above space-group names.
They are only intended as comments.
;
_shelx_estimated_absorpt_t_min 0.966
_shelx_estimated_absorpt_t_max 0.994

loop_
_space_group_symop_operation_xyz
'x, y, z'
'-x, y, -z+1/2'
'x+1/2, y+1/2, z'
'-x+1/2, y+1/2, -z+1/2'
'-x, -y, -z'
'x, -y, z-1/2'
'-x+1/2, -y+1/2, -z'
'x+1/2, -y+1/2, z-1/2'

loop_
_atom_site_label
_atom_site_type_symbol
_atom_site_fract_x
_atom_site_fract_y
_atom_site_fract_z
_atom_site_U_iso_or_equiv
_atom_site_adp_type
_atom_site_occupancy
_atom_site_site_symmetry_order
_atom_site_calc_flag
_atom_site_refinement_flags_posn
_atom_site_refinement_flags_adp
N1 N 0.32426(4) 0.26809(13) 0.45006(9) 0.0234(3) Uani 1 1 d . .
H1 H 0.3068(6) 0.297(2) 0.4914(14) 0.043(5) Uiso 1 1 d . .
C2 C 0.30766(4) 0.20758(15) 0.37179(10) 0.0229(3) Uani 1 1 d . .
C3 C 0.34515(4) 0.18466(15) 0.32383(10) 0.0223(3) Uani 1 1 d . .
C4 C 0.38443(4) 0.23504(15) 0.37669(10) 0.0225(3) Uani 1 1 d . .
C5 C 0.37028(4) 0.28957(15) 0.45302(10) 0.0223(3) Uani 1 1 d . .
C6 C 0.25866(4) 0.17454(15) 0.35687(11) 0.0237(3) Uani 1 1 d . .
O7 O 0.23756(3) 0.15305(12) 0.42118(8) 0.0322(3) Uani 1 1 d . .
C8 C 0.23470(5) 0.16968(16) 0.26598(11) 0.0263(3) Uani 1 1 d . .
C9 C 0.19709(5) 0.08405(18) 0.24935(13) 0.0346(4) Uani 1 1 d . .
H9 H 0.1872 0.0313 0.2956 0.041 Uiso 1 1 calc R U
C10 C 0.17425(6) 0.0762(2) 0.16528(15) 0.0479(5) Uani 1 1 d . .
H10 H 0.1493 0.0155 0.1534 0.057 Uiso 1 1 calc R U
C11 C 0.18734(7) 0.1559(3) 0.09856(15) 0.0534(6) Uani 1 1 d . .
H11 H 0.1715 0.1495 0.0409 0.064 Uiso 1 1 calc R U
C12 C 0.22344(6) 0.2451(2) 0.11522(13) 0.0448(5) Uani 1 1 d . .
H12 H 0.2317 0.3023 0.0697 0.054 Uiso 1 1 calc R U
C13 C 0.24748(5) 0.25072(18) 0.19884(12) 0.0324(4) Uani 1 1 d . .
H13 H 0.2728 0.3103 0.2101 0.039 Uiso 1 1 calc R U
C14 C 0.34576(4) 0.12710(15) 0.23501(10) 0.0232(3) Uani 1 1 d . .
C15 C 0.32068(5) 0.01283(16) 0.20752(11) 0.0280(3) Uani 1 1 d . .
H15 H 0.3045 -0.0348 0.2484 0.034 Uiso 1 1 calc R U
C16 C 0.31908(5) -0.03196(18) 0.12146(12) 0.0348(4) Uani 1 1 d . .
H16 H 0.3010 -0.1082 0.1030 0.042 Uiso 1 1 calc R U
C17 C 0.34372(6) 0.03406(19) 0.06209(12) 0.0384(4) Uani 1 1 d . .
H17 H 0.3426 0.0034 0.0029 0.046 Uiso 1 1 calc R U
C18 C 0.36999(6) 0.14453(19) 0.08921(12) 0.0363(4) Uani 1 1 d . .
H18 H 0.3876 0.1884 0.0490 0.044 Uiso 1 1 calc R U
C19 C 0.37072(5) 0.19154(17) 0.17468(11) 0.0287(3) Uani 1 1 d . .
H19 H 0.3884 0.2687 0.1925 0.034 Uiso 1 1 calc R U
C20 C 0.43356(5) 0.21676(16) 0.35945(10) 0.0252(3) Uani 1 1 d . .
O21 O 0.45692(4) 0.31251(12) 0.34367(9) 0.0355(3) Uani 1 1 d . .
C22 C 0.45345(5) 0.07913(17) 0.36677(11) 0.0290(4) Uani 1 1 d . .
C23 C 0.50066(5) 0.0641(2) 0.36217(15) 0.0468(5) Uani 1 1 d . .
H23 H 0.5190 0.1406 0.3532 0.056 Uiso 1 1 calc R U
C24 C 0.52065(7) -0.0610(2) 0.37056(19) 0.0613(7) Uani 1 1 d . .
H24 H 0.5528 -0.0704 0.3678 0.074 Uiso 1 1 calc R U
C25 C 0.49428(7) -0.1731(2) 0.38299(16) 0.0549(6) Uani 1 1 d . .
H25 H 0.5083 -0.2592 0.3885 0.066 Uiso 1 1 calc R U
C26 C 0.44774(7) -0.1601(2) 0.38744(15) 0.0467(5) Uani 1 1 d . .
H26 H 0.4296 -0.2372 0.3958 0.056 Uiso 1 1 calc R U
C27 C 0.42737(5) -0.03439(18) 0.37967(12) 0.0354(4) Uani 1 1 d . .
H27 H 0.3953 -0.0257 0.3832 0.042 Uiso 1 1 calc R U
C28 C 0.39625(4) 0.36457(15) 0.52499(11) 0.0248(3) Uani 1 1 d . .
C29 C 0.42728(5) 0.46412(16) 0.50462(12) 0.0295(4) Uani 1 1 d . .
H29 H 0.4313 0.4817 0.4447 0.035 Uiso 1 1 calc R U
C30 C 0.45209(5) 0.53699(18) 0.57112(13) 0.0362(4) Uani 1 1 d . .
H30 H 0.4731 0.6040 0.5567 0.043 Uiso 1 1 calc R U
C31 C 0.44623(5) 0.51236(19) 0.65798(13) 0.0389(4) Uani 1 1 d . .
H31 H 0.4633 0.5623 0.7036 0.047 Uiso 1 1 calc R U
C32 C 0.41562(5) 0.4152(2) 0.67893(12) 0.0393(4) Uani 1 1 d . .
H32 H 0.4117 0.3987 0.7390 0.047 Uiso 1 1 calc R U
C33 C 0.39050(5) 0.34142(18) 0.61304(11) 0.0322(4) Uani 1 1 d . .
H33 H 0.3694 0.2751 0.6281 0.039 Uiso 1 1 calc R U

loop_
_atom_site_aniso_label
_atom_site_aniso_U_11
_atom_site_aniso_U_22
_atom_site_aniso_U_33
_atom_site_aniso_U_23
_atom_site_aniso_U_13
_atom_site_aniso_U_12
N1 0.0198(5) 0.0276(7) 0.0228(7) -0.0022(6) 0.0028(5) 0.0000(5)
C2 0.0219(6) 0.0243(7) 0.0222(8) 0.0006(6) 0.0010(5) -0.0002(6)
C3 0.0206(6) 0.0223(7) 0.0240(8) -0.0001(6) 0.0022(5) -0.0008(5)
C4 0.0213(6) 0.0234(7) 0.0229(8) 0.0010(6) 0.0028(5) 0.0002(5)
C5 0.0190(6) 0.0240(7) 0.0238(8) 0.0021(6) 0.0014(5) 0.0004(5)
C6 0.0204(6) 0.0222(7) 0.0289(9) -0.0035(7) 0.0039(6) 0.0010(5)
O7 0.0248(5) 0.0415(7) 0.0316(7) -0.0048(6) 0.0083(4) -0.0053(5)
C8 0.0202(6) 0.0292(8) 0.0296(9) -0.0067(7) 0.0026(6) 0.0054(6)
C9 0.0237(7) 0.0374(9) 0.0419(11) -0.0104(8) 0.0003(7) 0.0003(7)
C10 0.0330(9) 0.0547(12) 0.0526(13) -0.0186(11) -0.0099(8) -0.0001(8)
C11 0.0465(10) 0.0726(15) 0.0373(12) -0.0159(12) -0.0129(9) 0.0123(10)
C12 0.0472(10) 0.0552(12) 0.0309(10) 0.0022(9) -0.0006(8) 0.0153(9)
C13 0.0287(7) 0.0360(9) 0.0320(10) -0.0016(8) 0.0014(6) 0.0063(7)
C14 0.0177(6) 0.0276(8) 0.0242(8) -0.0021(6) 0.0018(5) 0.0015(5)
C15 0.0255(7) 0.0271(8) 0.0325(9) -0.0036(7) 0.0080(6) -0.0018(6)
C16 0.0361(8) 0.0307(9) 0.0377(11) -0.0142(8) 0.0052(7) -0.0051(7)
C17 0.0445(9) 0.0439(10) 0.0274(10) -0.0113(8) 0.0068(7) -0.0014(8)
C18 0.0404(9) 0.0424(10) 0.0276(9) 0.0004(8) 0.0111(7) -0.0056(8)
C19 0.0275(7) 0.0293(8) 0.0295(9) -0.0018(7) 0.0044(6) -0.0049(6)
C20 0.0212(6) 0.0343(9) 0.0202(8) -0.0033(7) 0.0027(5) -0.0019(6)
O21 0.0271(5) 0.0394(7) 0.0409(7) 0.0002(6) 0.0077(5) -0.0077(5)
C22 0.0244(7) 0.0360(9) 0.0268(9) -0.0034(7) 0.0035(6) 0.0035(6)
C23 0.0249(8) 0.0501(12) 0.0661(15) -0.0093(10) 0.0078(8) 0.0040(7)
C24 0.0315(9) 0.0600(14) 0.0926(19) -0.0071(13) 0.0078(10) 0.0155(9)
C25 0.0499(11) 0.0466(12) 0.0680(16) -0.0005(11) 0.0053(10) 0.0238(10)
C26 0.0512(10) 0.0376(11) 0.0521(13) 0.0031(10) 0.0097(9) 0.0074(8)
C27 0.0318(8) 0.0380(9) 0.0370(10) 0.0032(8) 0.0069(7) 0.0066(7)
C28 0.0189(6) 0.0279(8) 0.0270(8) -0.0042(7) -0.0006(5) 0.0039(6)
C29 0.0252(7) 0.0311(8) 0.0317(10) -0.0024(7) 0.0011(6) -0.0006(6)
C30 0.0259(7) 0.0351(9) 0.0466(12) -0.0103(8) 0.0001(7) -0.0018(6)
C31 0.0252(7) 0.0468(11) 0.0428(11) -0.0208(9) -0.0053(7) 0.0044(7)
C32 0.0344(8) 0.0563(12) 0.0268(10) -0.0084(9) 0.0005(7) 0.0050(8)
C33 0.0264(7) 0.0410(10) 0.0292(9) -0.0036(8) 0.0029(6) -0.0006(6)

loop_
_atom_type_symbol
_atom_type_description
_atom_type_scat_dispersion_real
_atom_type_scat_dispersion_imag
_atom_type_scat_source
C C 0.0033 0.0016 'International Tables Vol C Tables 4.2.6.8 and 6.1.1.4'
H H 0.0000 0.0000 'International Tables Vol C Tables 4.2.6.8 and 6.1.1.4'
N N 0.0061 0.0033 'International Tables Vol C Tables 4.2.6.8 and 6.1.1.4'
O O 0.0106 0.0060 'International Tables Vol C Tables 4.2.6.8 and 6.1.1.4'

loop_
_geom_angle_atom_site_label_1
_geom_angle_atom_site_label_2
_geom_angle_atom_site_label_3
_geom_angle
C5 N1 C2 110.59(12)
C5 N1 H1 124.2(13)
C2 N1 H1 125.0(13)
N1 C2 C3 107.51(12)
N1 C2 C6 118.63(12)
C3 C2 C6 133.76(14)
C2 C3 C4 106.14(13)
C2 C3 C14 129.19(13)
C4 C3 C14 124.61(12)
C5 C4 C3 108.41(11)
C5 C4 C20 125.05(13)
C3 C4 C20 126.09(13)
N1 C5 C4 107.25(13)
N1 C5 C28 122.31(13)
C4 C5 C28 130.36(12)
O7 C6 C2 118.88(15)
O7 C6 C8 120.65(12)
C2 C6 C8 120.45(13)
C13 C8 C9 119.59(16)
C13 C8 C6 122.14(14)
C9 C8 C6 118.23(14)
C10 C9 C8 119.72(18)
C10 C9 H9 120.1
C8 C9 H9 120.1
C11 C10 C9 120.45(18)
C11 C10 H10 119.8
C9 C10 H10 119.8
C10 C11 C12 120.27(19)
C10 C11 H11 119.9
C12 C11 H11 119.9
C11 C12 C13 119.65(19)
C11 C12 H12 120.2
C13 C12 H12 120.2
C8 C13 C12 120.24(17)
C8 C13 H13 119.9
C12 C13 H13 119.9
C19 C14 C15 118.38(14)
C19 C14 C3 119.21(13)
C15 C14 C3 122.36(13)
C16 C15 C14 120.72(15)
C16 C15 H15 119.6
C14 C15 H15 119.6
C15 C16 C17 120.11(15)
C15 C16 H16 119.9
C17 C16 H16 119.9
C18 C17 C16 119.78(16)
C18 C17 H17 120.1
C16 C17 H17 120.1
C17 C18 C19 120.19(15)
C17 C18 H18 119.9
C19 C18 H18 119.9
C18 C19 C14 120.75(15)
C18 C19 H19 119.6
C14 C19 H19 119.6
O21 C20 C22 120.95(12)
O21 C20 C4 120.76(14)
C22 C20 C4 118.22(13)
C27 C22 C23 118.75(16)
C27 C22 C20 122.90(13)
C23 C22 C20 118.34(15)
C24 C23 C22 120.25(19)
C24 C23 H23 119.9
C22 C23 H23 119.9
C23 C24 C25 120.37(17)
C23 C24 H24 119.8
C25 C24 H24 119.8
C26 C25 C24 120.10(19)
C26 C25 H25 119.9
C24 C25 H25 119.9
C25 C26 C27 119.93(19)
C25 C26 H26 120.0
C27 C26 H26 120.0
C26 C27 C22 120.60(15)
C26 C27 H27 119.7
C22 C27 H27 119.7
C33 C28 C29 118.76(15)
C33 C28 C5 121.95(14)
C29 C28 C5 119.28(14)
C30 C29 C28 120.57(16)
C30 C29 H29 119.7
C28 C29 H29 119.7
C31 C30 C29 119.99(16)
C31 C30 H30 120.0
C29 C30 H30 120.0
C30 C31 C32 120.04(17)
C30 C31 H31 120.0
C32 C31 H31 120.0
C31 C32 C33 120.64(18)
C31 C32 H32 119.7
C33 C32 H32 119.7
C32 C33 C28 119.99(16)
C32 C33 H33 120.0
C28 C33 H33 120.0

loop_
_geom_bond_atom_site_label_1
_geom_bond_atom_site_label_2
_geom_bond_distance
N1 C5 1.3602(17)
N1 C2 1.377(2)
N1 H1 0.90(2)
C2 C3 1.4028(18)
C2 C6 1.4652(19)
C3 C4 1.421(2)
C3 C14 1.472(2)
C4 C5 1.388(2)
C4 C20 1.5013(18)
C5 C28 1.468(2)
C6 O7 1.2334(18)
C6 C8 1.483(2)
C8 C13 1.387(2)
C8 C9 1.394(2)
C9 C10 1.381(3)
C9 H9 0.9500
C10 C11 1.377(3)
C10 H10 0.9500
C11 C12 1.383(3)
C11 H11 0.9500
C12 C13 1.388(3)
C12 H12 0.9500
C13 H13 0.9500
C14 C19 1.393(2)
C14 C15 1.394(2)
C15 C16 1.381(2)
C15 H15 0.9500
C16 C17 1.384(2)
C16 H16 0.9500
C17 C18 1.380(3)
C17 H17 0.9500
C18 C19 1.382(2)
C18 H18 0.9500
C19 H19 0.9500
C20 O21 1.2131(19)
C20 C22 1.489(2)
C22 C27 1.390(2)
C22 C23 1.400(2)
C23 C24 1.377(3)
C23 H23 0.9500
C24 C25 1.382(3)
C24 H24 0.9500
C25 C26 1.378(3)
C25 H25 0.9500
C26 C27 1.386(3)
C26 H26 0.9500
C27 H27 0.9500
C28 C33 1.390(2)
C28 C29 1.403(2)
C29 C30 1.386(2)
C29 H29 0.9500
C30 C31 1.376(3)
C30 H30 0.9500
C31 C32 1.380(3)
C31 H31 0.9500
C32 C33 1.388(2)
C32 H32 0.9500
C33 H33 0.9500

loop_
_geom_hbond_atom_site_label_D
_geom_hbond_atom_site_label_H
_geom_hbond_atom_site_label_A
_geom_hbond_distance_DH
_geom_hbond_distance_HA
_geom_hbond_distance_DA
_geom_hbond_angle_DHA
_geom_hbond_site_symmetry_A
N1 H1 O7 0.90(2) 2.02(2) 2.9199(16) 173.6(18) 7_556

loop_
_geom_torsion_atom_site_label_1
_geom_torsion_atom_site_label_2
_geom_torsion_atom_site_label_3
_geom_torsion_atom_site_label_4
_geom_torsion
C5 N1 C2 C3 2.30(17)
C5 N1 C2 C6 179.16(13)
N1 C2 C3 C4 -0.44(17)
C6 C2 C3 C4 -176.62(16)
N1 C2 C3 C14 -177.60(15)
C6 C2 C3 C14 6.2(3)
C2 C3 C4 C5 -1.50(17)
C14 C3 C4 C5 175.82(14)
C2 C3 C4 C20 171.06(14)
C14 C3 C4 C20 -11.6(2)
C2 N1 C5 C4 -3.24(17)
C2 N1 C5 C28 173.86(14)
C3 C4 C5 N1 2.89(17)
C20 C4 C5 N1 -169.77(14)
C3 C4 C5 C28 -173.89(15)
C20 C4 C5 C28 13.5(3)
N1 C2 C6 O7 -27.1(2)
C3 C2 C6 O7 148.76(17)
N1 C2 C6 C8 151.75(14)
C3 C2 C6 C8 -32.4(3)
O7 C6 C8 C13 147.69(15)
C2 C6 C8 C13 -31.1(2)
O7 C6 C8 C9 -29.9(2)
C2 C6 C8 C9 151.33(14)
C13 C8 C9 C10 3.0(2)
C6 C8 C9 C10 -179.45(15)
C8 C9 C10 C11 -2.3(3)
C9 C10 C11 C12 -0.3(3)
C10 C11 C12 C13 2.2(3)
C9 C8 C13 C12 -1.0(2)
C6 C8 C13 C12 -178.51(15)
C11 C12 C13 C8 -1.6(3)
C2 C3 C14 C19 132.63(17)
C4 C3 C14 C19 -44.1(2)
C2 C3 C14 C15 -44.7(2)
C4 C3 C14 C15 138.61(15)
C19 C14 C15 C16 -2.7(2)
C3 C14 C15 C16 174.66(15)
C14 C15 C16 C17 2.1(3)
C15 C16 C17 C18 0.2(3)
C16 C17 C18 C19 -1.8(3)
C17 C18 C19 C14 1.2(3)
C15 C14 C19 C18 1.1(2)
C3 C14 C19 C18 -176.39(15)
C5 C4 C20 O21 -72.8(2)
C3 C4 C20 O21 115.86(18)
C5 C4 C20 C22 104.15(18)
C3 C4 C20 C22 -67.2(2)
O21 C20 C22 C27 -176.18(17)
C4 C20 C22 C27 6.9(2)
O21 C20 C22 C23 5.1(3)
C4 C20 C22 C23 -171.79(16)
C27 C22 C23 C24 -0.2(3)
C20 C22 C23 C24 178.59(19)
C22 C23 C24 C25 0.4(4)
C23 C24 C25 C26 -0.3(4)
C24 C25 C26 C27 -0.2(4)
C25 C26 C27 C22 0.5(3)
C23 C22 C27 C26 -0.3(3)
C20 C22 C27 C26 -178.97(17)
N1 C5 C28 C33 45.6(2)
C4 C5 C28 C33 -138.03(17)
N1 C5 C28 C29 -133.34(15)
C4 C5 C28 C29 43.0(2)
C33 C28 C29 C30 0.7(2)
C5 C28 C29 C30 179.67(14)
C28 C29 C30 C31 -0.3(2)
C29 C30 C31 C32 -0.1(2)
C30 C31 C32 C33 0.0(3)
C31 C32 C33 C28 0.4(3)
C29 C28 C33 C32 -0.7(2)
C5 C28 C33 C32 -179.68(14)
